data_8106059
loop_
_publ_author_name
'Wu, Hao'
'Kou, Kai'
'Liu, Shu-Yang'
'Wang, Yuan'

_publ_section_title
;
 Crystal structure of 2-acetylpyrrole S-methylthiosemicarbazonium
 hydroiodide, C8H13IN4S
;
_journal_issue 1
_journal_name_full 'Zeitschrift f\"ur Kristallographie - New Crystal Structures'
_journal_page_first 99
_journal_page_last 100
_journal_paper_doi 10.1515/ncrs-2017-0188
_journal_volume 233
_journal_year 2018
_chemical_formula_sum 'C8 H13 I N4 S'
_chemical_formula_weight 324.18
_space_group_IT_number 14
_space_group_name_Hall '-P 2yn'
_space_group_name_H-M_alt 'P 1 21/n 1'
_symmetry_cell_setting monoclinic
_symmetry_space_group_name_H-M 'P 1 21/n 1'
_atom_sites_solution_hydrogens geom
_atom_sites_solution_primary direct
_atom_sites_solution_secondary difmap
_cell_angle_alpha 90.00
_cell_angle_beta 99.4500(10)
_cell_angle_gamma 90.00
_cell_formula_units_Z 4
_cell_length_a 5.9563(4)
_cell_length_b 12.8592(8)
_cell_length_c 16.1795(10)
_cell_measurement_reflns_used 2869
_cell_measurement_temperature 296(2)
_cell_measurement_theta_max 25.97
_cell_measurement_theta_min 2.55
_cell_volume 1222.42(14)
_computing_cell_refinement 'Bruker SAINT'
_computing_data_collection 'Bruker APEX2'
_computing_data_reduction 'Bruker SAINT'
_computing_molecular_graphics 'Bruker SHELXTL'
_computing_publication_material 'Bruker SHELXTL'
_computing_structure_refinement 'SHELXL-97 (Sheldrick, 1997)'
_computing_structure_solution 'SHELXS-97 (Sheldrick, 1990)'
_diffrn_ambient_temperature 296(2)
_diffrn_measured_fraction_theta_full 0.999
_diffrn_measured_fraction_theta_max 0.999
_diffrn_measurement_device_type 'Bruker APEX-II CCD'
_diffrn_measurement_method '\f and \w scans'
_diffrn_radiation_monochromator graphite
_diffrn_radiation_source 'fine-focus sealed tube'
_diffrn_radiation_type MoK\a
_diffrn_radiation_wavelength 0.71073
_diffrn_reflns_av_R_equivalents 0.0203
_diffrn_reflns_av_sigmaI/netI 0.0225
_diffrn_reflns_limit_h_max 7
_diffrn_reflns_limit_h_min -6
_diffrn_reflns_limit_k_max 7
_diffrn_reflns_limit_k_min -15
_diffrn_reflns_limit_l_max 19
_diffrn_reflns_limit_l_min -17
_diffrn_reflns_number 6139
_diffrn_reflns_theta_full 24.99
_diffrn_reflns_theta_max 24.99
_diffrn_reflns_theta_min 2.03
_diffrn_standards_number 0
_exptl_absorpt_coefficient_mu 2.762
_exptl_absorpt_correction_T_max 0.7697
_exptl_absorpt_correction_T_min 0.6821
_exptl_absorpt_correction_type multi-scan
_exptl_absorpt_process_details sadabs
_exptl_crystal_colour yellow
_exptl_crystal_density_diffrn 1.761
_exptl_crystal_density_method 'not measured'
_exptl_crystal_description block
_exptl_crystal_F_000 632
_exptl_crystal_size_max 0.15
_exptl_crystal_size_mid 0.15
_exptl_crystal_size_min 0.10
_refine_diff_density_max 0.425
_refine_diff_density_min -0.610
_refine_diff_density_rms 0.069
_refine_ls_extinction_method none
_refine_ls_goodness_of_fit_ref 1.069
_refine_ls_hydrogen_treatment constr
_refine_ls_matrix_type full
_refine_ls_number_parameters 127
_refine_ls_number_reflns 2146
_refine_ls_number_restraints 0
_refine_ls_restrained_S_all 1.069
_refine_ls_R_factor_all 0.0277
_refine_ls_R_factor_gt 0.0228
_refine_ls_shift/su_max 0.000
_refine_ls_shift/su_mean 0.000
_refine_ls_structure_factor_coef Fsqd
_refine_ls_weighting_details 'calc w=1/[\s^2^(Fo^2^)+(0.0239P)^2^+0.3824P] where P=(Fo^2^+2Fc^2^)/3'
_refine_ls_weighting_scheme calc
_refine_ls_wR_factor_gt 0.0509
_refine_ls_wR_factor_ref 0.0535
_reflns_number_gt 1880
_reflns_number_total 2146
_reflns_threshold_expression >2sigma(I)
_cod_data_source_file suppl_ncrs-2017-0188_suppl.cif
_cod_data_source_block 1
_cod_original_sg_symbol_H-M P2(1)/n
_cod_database_code 8106059

loop_
_symmetry_equiv_pos_as_xyz
'x, y, z'
'-x+1/2, y+1/2, -z+1/2'
'-x, -y, -z'
'x-1/2, -y-1/2, z-1/2'

loop_
_atom_site_label
_atom_site_type_symbol
_atom_site_fract_x
_atom_site_fract_y
_atom_site_fract_z
_atom_site_U_iso_or_equiv
_atom_site_adp_type
_atom_site_occupancy
_atom_site_symmetry_multiplicity
_atom_site_calc_flag
_atom_site_refinement_flags
_atom_site_disorder_assembly
_atom_site_disorder_group
I1 I -0.08624(4) 0.340072(15) 0.093888(12) 0.04865(9) Uani 1 1 d . . .
S1 S -0.04359(14) 0.22772(6) 0.32909(6) 0.0537(2) Uani 1 1 d . . .
N1 N 0.8020(4) -0.04470(18) 0.23107(15) 0.0439(6) Uani 1 1 d . . .
H1 H 0.7559 -0.0484 0.2786 0.053 Uiso 1 1 calc R . .
N2 N 0.4354(4) 0.07985(18) 0.23997(14) 0.0386(5) Uani 1 1 d . . .
N3 N 0.2459(4) 0.14077(17) 0.24625(15) 0.0398(5) Uani 1 1 d . . .
H3 H 0.1815 0.1779 0.2049 0.048 Uiso 1 1 calc R . .
N4 N 0.2524(4) 0.0743(2) 0.37718(15) 0.0484(6) Uani 1 1 d . . .
H4A H 0.3587 0.0320 0.3695 0.058 Uiso 1 1 calc R . .
H4B H 0.2011 0.0739 0.4239 0.058 Uiso 1 1 calc R . .
C1 C 0.9810(5) -0.0976(2) 0.2104(2) 0.0526(8) Uani 1 1 d . . .
H1A H 1.0730 -0.1439 0.2448 0.063 Uiso 1 1 calc R . .
C2 C 1.0037(5) -0.0716(3) 0.1311(2) 0.0566(9) Uani 1 1 d . . .
H2 H 1.1131 -0.0966 0.1012 0.068 Uiso 1 1 calc R . .
C3 C 0.8312(5) 0.0002(3) 0.1024(2) 0.0531(8) Uani 1 1 d . . .
H3A H 0.8064 0.0319 0.0501 0.064 Uiso 1 1 calc R . .
C4 C 0.7054(5) 0.0154(2) 0.16527(17) 0.0393(6) Uani 1 1 d . . .
C5 C 0.5086(5) 0.0802(2) 0.16959(17) 0.0371(6) Uani 1 1 d . . .
C6 C 0.4087(5) 0.1408(3) 0.09352(19) 0.0527(8) Uani 1 1 d . . .
H6A H 0.4944 0.1276 0.0493 0.079 Uiso 1 1 calc R . .
H6B H 0.4142 0.2137 0.1066 0.079 Uiso 1 1 calc R . .
H6C H 0.2534 0.1200 0.0759 0.079 Uiso 1 1 calc R . .
C7 C 0.1689(5) 0.1393(2) 0.31804(18) 0.0379(6) Uani 1 1 d . . .
C8 C -0.1612(6) 0.1736(3) 0.4149(2) 0.0559(9) Uani 1 1 d . . .
H8A H -0.2831 0.2171 0.4268 0.084 Uiso 1 1 calc R . .
H8B H -0.0450 0.1698 0.4635 0.084 Uiso 1 1 calc R . .
H8C H -0.2185 0.1051 0.4003 0.084 Uiso 1 1 calc R . .

loop_
_atom_type_symbol
_atom_type_description
_atom_type_scat_dispersion_real
_atom_type_scat_dispersion_imag
_atom_type_scat_source
C C 0.0033 0.0016 'International Tables Vol C Tables 4.2.6.8 and 6.1.1.4'
H H 0.0000 0.0000 'International Tables Vol C Tables 4.2.6.8 and 6.1.1.4'
N N 0.0061 0.0033 'International Tables Vol C Tables 4.2.6.8 and 6.1.1.4'
S S 0.1246 0.1234 'International Tables Vol C Tables 4.2.6.8 and 6.1.1.4'
I I -0.4742 1.8119 'International Tables Vol C Tables 4.2.6.8 and 6.1.1.4'

loop_
_geom_angle_atom_site_label_1
_geom_angle_atom_site_label_2
_geom_angle_atom_site_label_3
_geom_angle
_geom_angle_site_symmetry_1
_geom_angle_site_symmetry_3
C7 S1 C8 102.13(15) . .
C7 N3 N2 117.4(2) . .
C7 N3 H3 121.3 . .
N2 N3 H3 121.3 . .
C5 N2 N3 117.4(2) . .
C7 N4 H4A 120.0 . .
C7 N4 H4B 120.0 . .
H4A N4 H4B 120.0 . .
N4 C7 N3 120.6(3) . .
N4 C7 S1 122.8(2) . .
N3 C7 S1 116.6(2) . .
C1 N1 C4 109.9(3) . .
C1 N1 H1 125.1 . .
C4 N1 H1 125.1 . .
C5 C6 H6A 109.5 . .
C5 C6 H6B 109.5 . .
H6A C6 H6B 109.5 . .
C5 C6 H6C 109.5 . .
H6A C6 H6C 109.5 . .
H6B C6 H6C 109.5 . .
N2 C5 C4 115.8(2) . .
N2 C5 C6 125.8(3) . .
C4 C5 C6 118.4(3) . .
N1 C4 C3 106.6(3) . .
N1 C4 C5 121.9(2) . .
C3 C4 C5 131.4(3) . .
S1 C8 H8A 109.5 . .
S1 C8 H8B 109.5 . .
H8A C8 H8B 109.5 . .
S1 C8 H8C 109.5 . .
H8A C8 H8C 109.5 . .
H8B C8 H8C 109.5 . .
C4 C3 C2 107.9(3) . .
C4 C3 H3A 126.0 . .
C2 C3 H3A 126.0 . .
N1 C1 C2 108.4(3) . .
N1 C1 H1A 125.8 . .
C2 C1 H1A 125.8 . .
C1 C2 C3 107.1(3) . .
C1 C2 H2 126.4 . .
C3 C2 H2 126.4 . .

loop_
_geom_bond_atom_site_label_1
_geom_bond_atom_site_label_2
_geom_bond_distance
_geom_bond_site_symmetry_2
S1 C7 1.732(3) .
S1 C8 1.795(3) .
N3 C7 1.317(4) .
N3 N2 1.391(3) .
N3 H3 0.8600 .
N2 C5 1.285(3) .
N4 C7 1.306(3) .
N4 H4A 0.8600 .
N4 H4B 0.8600 .
N1 C1 1.352(4) .
N1 C4 1.364(4) .
N1 H1 0.8600 .
C6 C5 1.495(4) .
C6 H6A 0.9600 .
C6 H6B 0.9600 .
C6 H6C 0.9600 .
C5 C4 1.450(4) .
C4 C3 1.372(4) .
C8 H8A 0.9600 .
C8 H8B 0.9600 .
C8 H8C 0.9600 .
C3 C2 1.402(5) .
C3 H3A 0.9300 .
C1 C2 1.354(4) .
C1 H1A 0.9300 .
C2 H2 0.9300 .

loop_
_geom_hbond_atom_site_label_D
_geom_hbond_atom_site_label_H
_geom_hbond_atom_site_label_A
_geom_hbond_distance_DH
_geom_hbond_distance_HA
_geom_hbond_distance_DA
_geom_hbond_angle_DHA
_geom_hbond_site_symmetry_A
N3 H3 I1 0.86 3.03 3.867(2) 165.5 .
N4 H4A I1 0.86 2.83 3.598(2) 149.4 2_545
N4 H4B I1 0.86 3.04 3.650(2) 129.6 4_666
N1 H1 I1 0.86 2.83 3.614(2) 152.2 2_545

loop_
_geom_torsion_atom_site_label_1
_geom_torsion_atom_site_label_2
_geom_torsion_atom_site_label_3
_geom_torsion_atom_site_label_4
_geom_torsion
_geom_torsion_site_symmetry_1
_geom_torsion_site_symmetry_2
_geom_torsion_site_symmetry_3
_geom_torsion_site_symmetry_4
C7 N3 N2 C5 179.1(2) . . . .
N2 N3 C7 N4 -7.4(4) . . . .
N2 N3 C7 S1 172.09(18) . . . .
C8 S1 C7 N4 -18.7(3) . . . .
C8 S1 C7 N3 161.8(2) . . . .
N3 N2 C5 C4 -179.6(2) . . . .
N3 N2 C5 C6 0.3(4) . . . .
C1 N1 C4 C3 -0.9(3) . . . .
C1 N1 C4 C5 179.6(2) . . . .
N2 C5 C4 N1 2.0(4) . . . .
C6 C5 C4 N1 -177.9(3) . . . .
N2 C5 C4 C3 -177.3(3) . . . .
C6 C5 C4 C3 2.8(5) . . . .
N1 C4 C3 C2 0.9(3) . . . .
C5 C4 C3 C2 -179.7(3) . . . .
C4 N1 C1 C2 0.5(3) . . . .
N1 C1 C2 C3 0.1(4) . . . .
C4 C3 C2 C1 -0.6(4) . . . .

loop_
_publcif_info_tables.block_id
_publcif_info_tables.reference_item
{c48e6a1f-9654-4181-ba0d-301d5a4739b6} '_geom_hbond_atom_site_label_D'

loop_
_publcif_info_cif.paper_type
?
;
;
